data_4119530
loop_
_publ_author_name
'Sabuj Kundu'
'Jongwook Choi'
'David Y. Wang'
'Yuriy Choliy'
'Thomas J. Emge'
'Karsten Krogh-Jespersen'
'Alan S. Goldman'

_publ_section_title
;
 Cleavage of Ether, Ester, and Tosylate C(sp3)-O Bonds by an Iridium
 Complex, Initiated by Oxidative Addition of C-H Bonds. Experimental and
 Computational Studies
;
_journal_name_full 'Journal of the American Chemical Society'
_journal_page_first 5127
_journal_page_last 5143
_journal_paper_doi 10.1021/ja312464b
_journal_volume 135
_journal_year 2013
_chemical_formula_sum 'C31 H44 Ir O2 P2'
_chemical_formula_weight 702.80
_chemical_name_systematic
; 
 ? 
;
_space_group_IT_number 2
_symmetry_cell_setting triclinic
_symmetry_space_group_name_Hall '-P 1'
_symmetry_space_group_name_H-M 'P -1'
_atom_sites_solution_hydrogens geom
_atom_sites_solution_primary direct
_atom_sites_solution_secondary difmap
_audit_creation_method SHELXL-97
_cell_angle_alpha 97.612(6)
_cell_angle_beta 96.676(6)
_cell_angle_gamma 109.943(6)
_cell_formula_units_Z 2
_cell_length_a 10.597(2)
_cell_length_b 10.845(2)
_cell_length_c 15.489(3)
_cell_measurement_reflns_used 788
_cell_measurement_temperature 100(2)
_cell_measurement_theta_max 30.38
_cell_measurement_theta_min 2.27
_cell_volume 1633.5(5)
_computing_cell_refinement 'Bruker SMART'
_computing_data_collection 'Bruker SMART'
_computing_data_reduction 'Bruker SAINT'
_computing_molecular_graphics 'Bruker SHELXTL'
_computing_publication_material 'Bruker SHELXTL'
_computing_structure_refinement 'SHELXL-97 (Sheldrick, 1997)'
_computing_structure_solution 'SHELXS-97 (Sheldrick, 1990)'
_diffrn_ambient_temperature 100(2)
_diffrn_measured_fraction_theta_full 0.970
_diffrn_measured_fraction_theta_max 0.970
_diffrn_measurement_device_type 'CCD area detector'
_diffrn_measurement_method 'phi and omega scans'
_diffrn_radiation_monochromator graphite
_diffrn_radiation_source 'fine-focus sealed tube'
_diffrn_radiation_type MoK\a
_diffrn_radiation_wavelength 0.71073
_diffrn_reflns_av_R_equivalents 0.0213
_diffrn_reflns_av_sigmaI/netI 0.0370
_diffrn_reflns_limit_h_max 12
_diffrn_reflns_limit_h_min -14
_diffrn_reflns_limit_k_max 14
_diffrn_reflns_limit_k_min -14
_diffrn_reflns_limit_l_max 20
_diffrn_reflns_limit_l_min -20
_diffrn_reflns_number 14368
_diffrn_reflns_theta_full 28.28
_diffrn_reflns_theta_max 28.28
_diffrn_reflns_theta_min 2.03
_exptl_absorpt_coefficient_mu 4.208
_exptl_absorpt_correction_T_max 0.8497
_exptl_absorpt_correction_T_min 0.5180
_exptl_absorpt_correction_type multi-scan
_exptl_absorpt_process_details 'Bruker SAINT (SADABS)'
_exptl_crystal_colour orange
_exptl_crystal_density_diffrn 1.429
_exptl_crystal_description lathe
_exptl_crystal_F_000 706
_exptl_crystal_size_max 0.18
_exptl_crystal_size_mid 0.07
_exptl_crystal_size_min 0.04
_refine_diff_density_max 4.202
_refine_diff_density_min -1.392
_refine_diff_density_rms 0.229
_refine_ls_extinction_coef 0.0000(3)
_refine_ls_extinction_expression Fc^*^=kFc[1+0.001xFc^2^\l^3^/sin(2\q)]^-1/4^
_refine_ls_extinction_method SHELXL
_refine_ls_goodness_of_fit_ref 0.969
_refine_ls_hydrogen_treatment constr
_refine_ls_matrix_type full
_refine_ls_number_parameters 347
_refine_ls_number_reflns 7867
_refine_ls_number_restraints 0
_refine_ls_restrained_S_all 0.969
_refine_ls_R_factor_all 0.0426
_refine_ls_R_factor_gt 0.0348
_refine_ls_shift/su_max 10.681
_refine_ls_shift/su_mean 0.031
_refine_ls_structure_factor_coef Fsqd
_refine_ls_weighting_details 'calc w=1/[\s^2^(Fo^2^)+(0.0700P)^2^+12.5486P] where P=(Fo^2^+2Fc^2^)/3'
_refine_ls_weighting_scheme calc
_refine_ls_wR_factor_gt 0.0913
_refine_ls_wR_factor_ref 0.1152
_reflns_number_gt 7132
_reflns_number_total 7867
_reflns_threshold_expression >2sigma(I)
_cod_data_source_file ja312464b_si_009.cif
_cod_data_source_block irmebz
_cod_original_cell_volume 1633.5(6)
_cod_database_code 4119530

loop_
_symmetry_equiv_pos_as_xyz
'x, y, z'
'-x, -y, -z'

loop_
_atom_site_label
_atom_site_type_symbol
_atom_site_fract_x
_atom_site_fract_y
_atom_site_fract_z
_atom_site_U_iso_or_equiv
_atom_site_adp_type
_atom_site_occupancy
_atom_site_symmetry_multiplicity
_atom_site_calc_flag
_atom_site_refinement_flags
Ir1 Ir 0.70605(2) 0.543551(19) 0.733661(13) 0.01516(8) Uani 1 1 d .
P1 P 0.84830(14) 0.41721(13) 0.74293(9) 0.0175(3) Uani 1 1 d .
P2 P 0.60022(14) 0.69808(13) 0.77146(9) 0.0165(3) Uani 1 1 d .
C1 C 0.8735(6) 0.6918(5) 0.8086(4) 0.0179(10) Uani 1 1 d .
C2 C 1.0003(6) 0.6747(5) 0.8262(4) 0.0229(12) Uani 1 1 d .
C3 C 1.1117(6) 0.7741(6) 0.8821(4) 0.0222(11) Uani 1 1 d .
H3 H 1.1943 0.7590 0.8956 0.027 Uiso 1 1 calc R
C4 C 1.1035(6) 0.8958(6) 0.9187(4) 0.0236(11) Uani 1 1 d .
H4 H 1.1775 0.9606 0.9597 0.028 Uiso 1 1 calc R
C5 C 0.9842(6) 0.9204(5) 0.8938(4) 0.0210(11) Uani 1 1 d .
H5 H 0.9795 1.0047 0.9150 0.025 Uiso 1 1 calc R
C6 C 0.8723(6) 0.8220(5) 0.8380(4) 0.0184(10) Uani 1 1 d .
C7 C 1.0175(6) 0.5519(5) 0.7765(4) 0.0197(10) Uani 1 1 d .
H7A H 1.0788 0.5226 0.8150 0.024 Uiso 1 1 calc R
H7B H 1.0585 0.5737 0.7236 0.024 Uiso 1 1 calc R
C8 C 0.7510(6) 0.8554(5) 0.8018(4) 0.0208(11) Uani 1 1 d .
H8A H 0.7689 0.8971 0.7492 0.025 Uiso 1 1 calc R
H8B H 0.7345 0.9190 0.8471 0.025 Uiso 1 1 calc R
C9 C 0.8338(6) 0.3230(6) 0.8415(4) 0.0225(11) Uani 1 1 d .
C10 C 0.7050(9) 0.1952(9) 0.8261(8) 0.066(3) Uani 1 1 d .
H10A H 0.7131 0.1277 0.7806 0.098 Uiso 1 1 calc R
H10B H 0.6246 0.2161 0.8065 0.098 Uiso 1 1 calc R
H10C H 0.6958 0.1608 0.8813 0.098 Uiso 1 1 calc R
C11 C 0.9570(8) 0.2827(9) 0.8660(5) 0.0446(19) Uani 1 1 d .
H11A H 1.0405 0.3624 0.8795 0.067 Uiso 1 1 calc R
H11B H 0.9630 0.2203 0.8162 0.067 Uiso 1 1 calc R
H11C H 0.9462 0.2397 0.9179 0.067 Uiso 1 1 calc R
C12 C 0.8248(14) 0.4196(9) 0.9207(5) 0.067(3) Uani 1 1 d .
H12A H 0.8267 0.3803 0.9740 0.100 Uiso 1 1 calc R
H12B H 0.7396 0.4361 0.9089 0.100 Uiso 1 1 calc R
H12C H 0.9023 0.5041 0.9295 0.100 Uiso 1 1 calc R
C13 C 0.8626(6) 0.3047(6) 0.6418(4) 0.0244(12) Uani 1 1 d .
C14 C 0.9766(11) 0.2528(13) 0.6529(6) 0.074(4) Uani 1 1 d .
H14A H 0.9622 0.1948 0.6971 0.111 Uiso 1 1 calc R
H14B H 1.0634 0.3279 0.6726 0.111 Uiso 1 1 calc R
H14C H 0.9787 0.2018 0.5963 0.111 Uiso 1 1 calc R
C15 C 0.7269(12) 0.1904(15) 0.6107(11) 0.144(9) Uani 1 1 d .
H15A H 0.7253 0.1444 0.5515 0.216 Uiso 1 1 calc R
H15B H 0.6529 0.2254 0.6089 0.216 Uiso 1 1 calc R
H15C H 0.7148 0.1275 0.6518 0.216 Uiso 1 1 calc R
C16 C 0.886(2) 0.3849(12) 0.5677(6) 0.119(7) Uani 1 1 d .
H16A H 0.9678 0.4654 0.5874 0.178 Uiso 1 1 calc R
H16B H 0.8069 0.4105 0.5524 0.178 Uiso 1 1 calc R
H16C H 0.8975 0.3305 0.5157 0.178 Uiso 1 1 calc R
C17 C 0.4751(6) 0.7248(6) 0.6853(4) 0.0251(12) Uani 1 1 d .
C18 C 0.3583(7) 0.5876(7) 0.6468(4) 0.0336(14) Uani 1 1 d .
H18A H 0.3118 0.5528 0.6944 0.050 Uiso 1 1 calc R
H18B H 0.3969 0.5245 0.6203 0.050 Uiso 1 1 calc R
H18C H 0.2929 0.5995 0.6016 0.050 Uiso 1 1 calc R
C19 C 0.4120(7) 0.8285(7) 0.7182(5) 0.0335(15) Uani 1 1 d .
H19A H 0.3586 0.8443 0.6677 0.050 Uiso 1 1 calc R
H19B H 0.4850 0.9124 0.7474 0.050 Uiso 1 1 calc R
H19C H 0.3525 0.7941 0.7603 0.050 Uiso 1 1 calc R
C20 C 0.5499(8) 0.7730(8) 0.6088(4) 0.0376(16) Uani 1 1 d .
H20A H 0.5914 0.7097 0.5869 0.056 Uiso 1 1 calc R
H20B H 0.6211 0.8612 0.6305 0.056 Uiso 1 1 calc R
H20C H 0.4845 0.7787 0.5607 0.056 Uiso 1 1 calc R
C21 C 0.5280(6) 0.6849(6) 0.8804(4) 0.0198(10) Uani 1 1 d .
C22 C 0.3831(6) 0.5769(6) 0.8662(4) 0.0265(12) Uani 1 1 d .
H22A H 0.3837 0.4922 0.8353 0.040 Uiso 1 1 calc R
H22B H 0.3188 0.6050 0.8306 0.040 Uiso 1 1 calc R
H22C H 0.3553 0.5653 0.9237 0.040 Uiso 1 1 calc R
C23 C 0.5234(7) 0.8187(6) 0.9276(4) 0.0286(13) Uani 1 1 d .
H23A H 0.4827 0.8044 0.9808 0.043 Uiso 1 1 calc R
H23B H 0.4684 0.8510 0.8875 0.043 Uiso 1 1 calc R
H23C H 0.6162 0.8850 0.9442 0.043 Uiso 1 1 calc R
C24 C 0.6209(7) 0.6413(7) 0.9440(4) 0.0322(14) Uani 1 1 d .
H24A H 0.5895 0.6391 1.0010 0.048 Uiso 1 1 calc R
H24B H 0.7148 0.7050 0.9526 0.048 Uiso 1 1 calc R
H24C H 0.6174 0.5523 0.9187 0.048 Uiso 1 1 calc R
C25 C 0.8021(6) 0.6441(6) 0.6369(4) 0.0237(11) Uani 1 1 d .
O1 O 0.5325(4) 0.3864(4) 0.6435(3) 0.0229(8) Uani 1 1 d .
O2 O 0.5274(4) 0.3761(4) 0.7850(3) 0.0221(8) Uani 1 1 d .
C26 C 0.3474(6) 0.2056(5) 0.6783(4) 0.0197(10) Uani 1 1 d .
C27 C 0.2892(6) 0.1654(6) 0.5890(4) 0.0270(12) Uani 1 1 d .
H27 H 0.3279 0.2168 0.5470 0.032 Uiso 1 1 calc R
C28 C 0.1735(6) 0.0489(6) 0.5613(4) 0.0288(13) Uani 1 1 d .
H28 H 0.1341 0.0213 0.5004 0.035 Uiso 1 1 calc R
C29 C 0.1145(6) -0.0281(6) 0.6233(5) 0.0302(14) Uani 1 1 d .
H29 H 0.0366 -0.1074 0.6037 0.036 Uiso 1 1 calc R
C30 C 0.1698(7) 0.0118(7) 0.7118(5) 0.0345(15) Uani 1 1 d .
H30 H 0.1299 -0.0392 0.7536 0.041 Uiso 1 1 calc R
C31 C 0.2869(7) 0.1297(6) 0.7399(4) 0.0290(13) Uani 1 1 d .
H31 H 0.3252 0.1580 0.8010 0.035 Uiso 1 1 calc R
C32 C 0.4757(6) 0.3299(5) 0.7039(4) 0.0179(10) Uani 1 1 d .

loop_
_atom_site_aniso_label
_atom_site_aniso_U_11
_atom_site_aniso_U_22
_atom_site_aniso_U_33
_atom_site_aniso_U_23
_atom_site_aniso_U_13
_atom_site_aniso_U_12
Ir1 0.01435(11) 0.01464(11) 0.01644(11) 0.00206(7) -0.00023(7) 0.00641(8)
P1 0.0180(7) 0.0144(6) 0.0199(6) 0.0003(5) -0.0007(5) 0.0080(5)
P2 0.0144(6) 0.0180(6) 0.0189(6) 0.0050(5) 0.0014(5) 0.0081(5)
C1 0.018(3) 0.014(2) 0.019(2) 0.0041(19) 0.000(2) 0.0043(19)
C2 0.024(3) 0.013(2) 0.028(3) 0.001(2) -0.009(2) 0.007(2)
C3 0.017(3) 0.020(3) 0.025(3) 0.003(2) -0.005(2) 0.005(2)
C4 0.022(3) 0.022(3) 0.021(3) -0.002(2) -0.005(2) 0.005(2)
C5 0.023(3) 0.018(2) 0.022(3) 0.002(2) 0.008(2) 0.006(2)
C6 0.016(2) 0.019(2) 0.022(2) 0.003(2) 0.004(2) 0.009(2)
C7 0.016(2) 0.022(3) 0.025(3) -0.001(2) 0.004(2) 0.013(2)
C8 0.020(3) 0.015(2) 0.029(3) 0.004(2) 0.001(2) 0.009(2)
C9 0.026(3) 0.023(3) 0.025(3) 0.009(2) 0.010(2) 0.014(2)
C10 0.041(5) 0.044(5) 0.106(8) 0.051(5) -0.011(5) 0.004(4)
C11 0.040(4) 0.065(5) 0.048(4) 0.031(4) 0.007(3) 0.035(4)
C12 0.155(11) 0.051(5) 0.031(4) 0.027(4) 0.045(5) 0.067(6)
C13 0.024(3) 0.023(3) 0.025(3) -0.005(2) 0.001(2) 0.012(2)
C14 0.088(7) 0.128(9) 0.034(4) -0.027(5) -0.015(4) 0.097(8)
C15 0.058(7) 0.127(12) 0.153(14) -0.124(11) 0.043(8) -0.039(7)
C16 0.31(2) 0.088(8) 0.022(4) 0.017(5) 0.047(8) 0.139(12)
C17 0.028(3) 0.026(3) 0.022(3) 0.007(2) -0.003(2) 0.013(2)
C18 0.030(3) 0.040(4) 0.029(3) 0.001(3) -0.007(3) 0.017(3)
C19 0.031(3) 0.040(4) 0.036(3) 0.006(3) -0.004(3) 0.024(3)
C20 0.036(4) 0.061(5) 0.025(3) 0.020(3) 0.002(3) 0.026(4)
C21 0.021(3) 0.026(3) 0.017(2) 0.002(2) 0.006(2) 0.016(2)
C22 0.022(3) 0.028(3) 0.031(3) 0.008(2) 0.006(2) 0.011(2)
C23 0.028(3) 0.027(3) 0.029(3) -0.003(2) 0.002(3) 0.011(3)
C24 0.031(3) 0.042(4) 0.026(3) 0.012(3) -0.004(3) 0.017(3)
C25 0.026(3) 0.024(3) 0.021(3) 0.008(2) 0.003(2) 0.007(2)
O1 0.020(2) 0.0208(19) 0.025(2) 0.0030(15) -0.0021(16) 0.0060(16)
O2 0.023(2) 0.0212(19) 0.0228(19) 0.0065(15) 0.0032(16) 0.0082(16)
C26 0.019(3) 0.015(2) 0.027(3) 0.005(2) 0.008(2) 0.006(2)
C27 0.023(3) 0.024(3) 0.030(3) 0.003(2) 0.004(2) 0.004(2)
C28 0.024(3) 0.029(3) 0.028(3) -0.003(2) 0.012(2) 0.004(2)
C29 0.022(3) 0.018(3) 0.050(4) 0.005(3) 0.014(3) 0.004(2)
C30 0.030(3) 0.030(3) 0.048(4) 0.022(3) 0.011(3) 0.009(3)
C31 0.030(3) 0.029(3) 0.032(3) 0.014(3) 0.009(3) 0.012(3)
C32 0.018(2) 0.023(2) 0.019(2) 0.009(2) 0.011(2) 0.010(2)

loop_
_atom_type_symbol
_atom_type_description
_atom_type_scat_dispersion_real
_atom_type_scat_dispersion_imag
_atom_type_scat_source
C C 0.0033 0.0016 'International Tables Vol C Tables 4.2.6.8 and 6.1.1.4'
H H 0.0000 0.0000 'International Tables Vol C Tables 4.2.6.8 and 6.1.1.4'
O O 0.0106 0.0060 'International Tables Vol C Tables 4.2.6.8 and 6.1.1.4'
P P 0.1023 0.0942 'International Tables Vol C Tables 4.2.6.8 and 6.1.1.4'
Ir Ir -1.4442 7.9887 'International Tables Vol C Tables 4.2.6.8 and 6.1.1.4'

loop_
_geom_angle_atom_site_label_1
_geom_angle_atom_site_label_2
_geom_angle_atom_site_label_3
_geom_angle
C1 Ir1 C25 77.7(2)
C1 Ir1 O1 175.53(19)
C25 Ir1 O1 98.0(2)
C1 Ir1 P1 82.96(16)
C25 Ir1 P1 93.50(17)
O1 Ir1 P1 96.24(11)
C1 Ir1 P2 82.48(16)
C25 Ir1 P2 94.28(17)
O1 Ir1 P2 99.12(11)
P1 Ir1 P2 161.63(5)
C1 Ir1 O2 127.51(18)
C25 Ir1 O2 154.80(19)
O1 Ir1 O2 56.84(15)
P1 Ir1 O2 91.33(10)
P2 Ir1 O2 88.69(10)
C7 P1 C13 105.6(3)
C7 P1 C9 103.0(3)
C13 P1 C9 108.9(3)
C7 P1 Ir1 100.67(17)
C13 P1 Ir1 121.92(19)
C9 P1 Ir1 114.14(18)
C8 P2 C17 107.2(3)
C8 P2 C21 102.8(3)
C17 P2 C21 109.4(3)
C8 P2 Ir1 100.49(18)
C17 P2 Ir1 120.2(2)
C21 P2 Ir1 114.53(17)
C2 C1 C6 116.8(5)
C2 C1 Ir1 121.5(4)
C6 C1 Ir1 121.4(4)
C3 C2 C1 120.7(5)
C3 C2 C7 120.1(5)
C1 C2 C7 118.9(5)
C2 C3 C4 121.1(5)
C2 C3 H3 119.5
C4 C3 H3 119.5
C3 C4 C5 118.9(5)
C3 C4 H4 120.6
C5 C4 H4 120.6
C6 C5 C4 120.5(5)
C6 C5 H5 119.8
C4 C5 H5 119.8
C5 C6 C1 121.1(5)
C5 C6 C8 119.9(5)
C1 C6 C8 118.8(5)
C2 C7 P1 108.7(4)
C2 C7 H7A 109.9
P1 C7 H7A 109.9
C2 C7 H7B 109.9
P1 C7 H7B 109.9
H7A C7 H7B 108.3
C6 C8 P2 108.0(4)
C6 C8 H8A 110.1
P2 C8 H8A 110.1
C6 C8 H8B 110.1
P2 C8 H8B 110.1
H8A C8 H8B 108.4
C11 C9 C12 108.9(7)
C11 C9 C10 107.2(6)
C12 C9 C10 107.7(8)
C11 C9 P1 113.2(4)
C12 C9 P1 106.1(4)
C10 C9 P1 113.6(5)
C9 C10 H10A 109.5
C9 C10 H10B 109.5
H10A C10 H10B 109.5
C9 C10 H10C 109.5
H10A C10 H10C 109.5
H10B C10 H10C 109.5
C9 C11 H11A 109.5
C9 C11 H11B 109.5
H11A C11 H11B 109.5
C9 C11 H11C 109.5
H11A C11 H11C 109.5
H11B C11 H11C 109.5
C9 C12 H12A 109.5
C9 C12 H12B 109.5
H12A C12 H12B 109.5
C9 C12 H12C 109.5
H12A C12 H12C 109.5
H12B C12 H12C 109.5
C14 C13 C15 110.5(10)
C14 C13 C16 106.6(9)
C15 C13 C16 106.6(11)
C14 C13 P1 116.1(5)
C15 C13 P1 108.7(5)
C16 C13 P1 107.9(5)
C13 C14 H14A 109.5
C13 C14 H14B 109.5
H14A C14 H14B 109.5
C13 C14 H14C 109.5
H14A C14 H14C 109.5
H14B C14 H14C 109.5
C13 C15 H15A 109.5
C13 C15 H15B 109.5
H15A C15 H15B 109.5
C13 C15 H15C 109.5
H15A C15 H15C 109.5
H15B C15 H15C 109.5
C13 C16 H16A 109.5
C13 C16 H16B 109.5
H16A C16 H16B 109.5
C13 C16 H16C 109.5
H16A C16 H16C 109.5
H16B C16 H16C 109.5
C18 C17 C19 109.2(5)
C18 C17 C20 107.7(5)
C19 C17 C20 107.6(5)
C18 C17 P2 108.4(4)
C19 C17 P2 115.4(4)
C20 C17 P2 108.2(4)
C17 C18 H18A 109.5
C17 C18 H18B 109.5
H18A C18 H18B 109.5
C17 C18 H18C 109.5
H18A C18 H18C 109.5
H18B C18 H18C 109.5
C17 C19 H19A 109.5
C17 C19 H19B 109.5
H19A C19 H19B 109.5
C17 C19 H19C 109.5
H19A C19 H19C 109.5
H19B C19 H19C 109.5
C17 C20 H20A 109.5
C17 C20 H20B 109.5
H20A C20 H20B 109.5
C17 C20 H20C 109.5
H20A C20 H20C 109.5
H20B C20 H20C 109.5
C24 C21 C22 106.7(5)
C24 C21 C23 107.7(5)
C22 C21 C23 108.4(5)
C24 C21 P2 108.0(4)
C22 C21 P2 112.1(4)
C23 C21 P2 113.6(4)
C21 C22 H22A 109.5
C21 C22 H22B 109.5
H22A C22 H22B 109.5
C21 C22 H22C 109.5
H22A C22 H22C 109.5
H22B C22 H22C 109.5
C21 C23 H23A 109.5
C21 C23 H23B 109.5
H23A C23 H23B 109.5
C21 C23 H23C 109.5
H23A C23 H23C 109.5
H23B C23 H23C 109.5
C21 C24 H24A 109.5
C21 C24 H24B 109.5
H24A C24 H24B 109.5
C21 C24 H24C 109.5
H24A C24 H24C 109.5
H24B C24 H24C 109.5
C32 O1 Ir1 96.3(3)
C32 O2 Ir1 86.4(3)
C27 C26 C31 119.4(5)
C27 C26 C32 117.3(5)
C31 C26 C32 123.3(5)
C28 C27 C26 119.7(6)
C28 C27 H27 120.1
C26 C27 H27 120.1
C27 C28 C29 120.6(6)
C27 C28 H28 119.7
C29 C28 H28 119.7
C30 C29 C28 120.2(6)
C30 C29 H29 119.9
C28 C29 H29 119.9
C29 C30 C31 119.2(6)
C29 C30 H30 120.4
C31 C30 H30 120.4
C30 C31 C26 120.9(6)
C30 C31 H31 119.6
C26 C31 H31 119.6
O2 C32 O1 120.4(5)
O2 C32 C26 119.8(5)
O1 C32 C26 119.8(5)

loop_
_geom_bond_atom_site_label_1
_geom_bond_atom_site_label_2
_geom_bond_distance
Ir1 C1 2.040(5)
Ir1 C25 2.122(6)
Ir1 O1 2.207(4)
Ir1 P1 2.3624(14)
Ir1 P2 2.3630(14)
Ir1 O2 2.429(4)
P1 C7 1.848(6)
P1 C13 1.908(6)
P1 C9 1.940(6)
P2 C8 1.855(6)
P2 C17 1.891(6)
P2 C21 1.934(6)
C1 C2 1.418(8)
C1 C6 1.431(7)
C2 C3 1.397(8)
C2 C7 1.525(7)
C3 C4 1.400(8)
C3 H3 0.9500
C4 C5 1.400(8)
C4 H4 0.9500
C5 C6 1.395(8)
C5 H5 0.9500
C6 C8 1.517(7)
C7 H7A 0.9900
C7 H7B 0.9900
C8 H8A 0.9900
C8 H8B 0.9900
C9 C11 1.535(9)
C9 C12 1.539(9)
C9 C10 1.545(10)
C10 H10A 0.9800
C10 H10B 0.9800
C10 H10C 0.9800
C11 H11A 0.9800
C11 H11B 0.9800
C11 H11C 0.9800
C12 H12A 0.9800
C12 H12B 0.9800
C12 H12C 0.9800
C13 C14 1.499(9)
C13 C15 1.517(11)
C13 C16 1.522(12)
C14 H14A 0.9800
C14 H14B 0.9800
C14 H14C 0.9800
C15 H15A 0.9800
C15 H15B 0.9800
C15 H15C 0.9800
C16 H16A 0.9800
C16 H16B 0.9800
C16 H16C 0.9800
C17 C18 1.561(9)
C17 C19 1.553(9)
C17 C20 1.552(9)
C18 H18A 0.9800
C18 H18B 0.9800
C18 H18C 0.9800
C19 H19A 0.9800
C19 H19B 0.9800
C19 H19C 0.9800
C20 H20A 0.9800
C20 H20B 0.9800
C20 H20C 0.9800
C21 C24 1.542(8)
C21 C22 1.550(8)
C21 C23 1.555(8)
C22 H22A 0.9800
C22 H22B 0.9800
C22 H22C 0.9800
C23 H23A 0.9800
C23 H23B 0.9800
C23 H23C 0.9800
C24 H24A 0.9800
C24 H24B 0.9800
C24 H24C 0.9800
O1 C32 1.282(7)
O2 C32 1.271(7)
C26 C27 1.395(8)
C26 C31 1.409(8)
C26 C32 1.519(8)
C27 C28 1.400(8)
C27 H27 0.9500
C28 C29 1.416(9)
C28 H28 0.9500
C29 C30 1.376(10)
C29 H29 0.9500
C30 C31 1.418(10)
C30 H30 0.9500
C31 H31 0.9500

loop_
_geom_torsion_atom_site_label_1
_geom_torsion_atom_site_label_2
_geom_torsion_atom_site_label_3
_geom_torsion_atom_site_label_4
_geom_torsion
C1 Ir1 P1 C7 -18.0(2)
C25 Ir1 P1 C7 59.1(2)
O1 Ir1 P1 C7 157.6(2)
P2 Ir1 P1 C7 -55.8(3)
O2 Ir1 P1 C7 -145.6(2)
C1 Ir1 P1 C13 -134.1(3)
C25 Ir1 P1 C13 -57.0(3)
O1 Ir1 P1 C13 41.4(3)
P2 Ir1 P1 C13 -171.9(3)
O2 Ir1 P1 C13 98.2(3)
C1 Ir1 P1 C9 91.6(3)
C25 Ir1 P1 C9 168.7(3)
O1 Ir1 P1 C9 -92.8(2)
P2 Ir1 P1 C9 53.8(3)
O2 Ir1 P1 C9 -36.0(2)
C1 Ir1 P2 C8 20.7(2)
C25 Ir1 P2 C8 -56.3(3)
O1 Ir1 P2 C8 -155.1(2)
P1 Ir1 P2 C8 58.5(3)
O2 Ir1 P2 C8 148.8(2)
C1 Ir1 P2 C17 137.7(3)
C25 Ir1 P2 C17 60.8(3)
O1 Ir1 P2 C17 -38.0(3)
P1 Ir1 P2 C17 175.6(3)
O2 Ir1 P2 C17 -94.1(3)
C1 Ir1 P2 C21 -88.7(3)
C25 Ir1 P2 C21 -165.7(3)
O1 Ir1 P2 C21 95.5(2)
P1 Ir1 P2 C21 -50.9(3)
O2 Ir1 P2 C21 39.4(2)
C25 Ir1 C1 C2 -87.5(5)
O1 Ir1 C1 C2 -72(2)
P1 Ir1 C1 C2 7.7(4)
P2 Ir1 C1 C2 176.4(5)
O2 Ir1 C1 C2 93.9(5)
C25 Ir1 C1 C6 86.0(5)
O1 Ir1 C1 C6 101(2)
P1 Ir1 C1 C6 -178.8(5)
P2 Ir1 C1 C6 -10.1(4)
O2 Ir1 C1 C6 -92.6(5)
C6 C1 C2 C3 10.2(8)
Ir1 C1 C2 C3 -176.0(4)
C6 C1 C2 C7 -164.0(5)
Ir1 C1 C2 C7 9.7(8)
C1 C2 C3 C4 -3.2(9)
C7 C2 C3 C4 171.0(6)
C2 C3 C4 C5 -4.2(9)
C3 C4 C5 C6 4.1(9)
C4 C5 C6 C1 3.2(9)
C4 C5 C6 C8 -171.9(5)
C2 C1 C6 C5 -10.3(8)
Ir1 C1 C6 C5 176.0(4)
C2 C1 C6 C8 164.9(5)
Ir1 C1 C6 C8 -8.8(7)
C3 C2 C7 P1 159.7(5)
C1 C2 C7 P1 -26.0(7)
C13 P1 C7 C2 154.6(4)
C9 P1 C7 C2 -91.2(4)
Ir1 P1 C7 C2 26.9(4)
C5 C6 C8 P2 -157.2(4)
C1 C6 C8 P2 27.6(6)
C17 P2 C8 C6 -156.3(4)
C21 P2 C8 C6 88.5(4)
Ir1 P2 C8 C6 -29.9(4)
C7 P1 C9 C11 -51.9(6)
C13 P1 C9 C11 59.9(6)
Ir1 P1 C9 C11 -160.1(5)
C7 P1 C9 C12 67.4(6)
C13 P1 C9 C12 179.2(6)
Ir1 P1 C9 C12 -40.8(6)
C7 P1 C9 C10 -174.5(6)
C13 P1 C9 C10 -62.7(6)
Ir1 P1 C9 C10 77.4(6)
C7 P1 C13 C14 54.2(8)
C9 P1 C13 C14 -55.9(8)
Ir1 P1 C13 C14 167.8(7)
C7 P1 C13 C15 179.5(10)
C9 P1 C13 C15 69.5(10)
Ir1 P1 C13 C15 -66.8(10)
C7 P1 C13 C16 -65.3(9)
C9 P1 C13 C16 -175.3(9)
Ir1 P1 C13 C16 48.4(9)
C8 P2 C17 C18 170.6(4)
C21 P2 C17 C18 -78.6(5)
Ir1 P2 C17 C18 57.0(5)
C8 P2 C17 C19 -66.6(5)
C21 P2 C17 C19 44.2(6)
Ir1 P2 C17 C19 179.8(4)
C8 P2 C17 C20 54.0(5)
C21 P2 C17 C20 164.8(4)
Ir1 P2 C17 C20 -59.6(5)
C8 P2 C21 C24 -75.1(5)
C17 P2 C21 C24 171.2(4)
Ir1 P2 C21 C24 32.9(5)
C8 P2 C21 C22 167.5(4)
C17 P2 C21 C22 53.9(5)
Ir1 P2 C21 C22 -84.5(4)
C8 P2 C21 C23 44.2(5)
C17 P2 C21 C23 -69.4(5)
Ir1 P2 C21 C23 152.2(4)
C1 Ir1 O1 C32 166(2)
C25 Ir1 O1 C32 -178.7(3)
P1 Ir1 O1 C32 86.8(3)
P2 Ir1 O1 C32 -83.0(3)
O2 Ir1 O1 C32 -0.7(3)
C1 Ir1 O2 C32 -178.1(3)
C25 Ir1 O2 C32 5.2(6)
O1 Ir1 O2 C32 0.7(3)
P1 Ir1 O2 C32 -95.9(3)
P2 Ir1 O2 C32 102.4(3)
C31 C26 C27 C28 -1.4(9)
C32 C26 C27 C28 177.8(5)
C26 C27 C28 C29 0.3(10)
C27 C28 C29 C30 0.7(10)
C28 C29 C30 C31 -0.6(10)
C29 C30 C31 C26 -0.4(10)
C27 C26 C31 C30 1.4(9)
C32 C26 C31 C30 -177.7(6)
Ir1 O2 C32 O1 -1.1(5)
Ir1 O2 C32 C26 177.8(4)
Ir1 O1 C32 O2 1.2(5)
Ir1 O1 C32 C26 -177.7(4)
C27 C26 C32 O2 175.1(5)
C31 C26 C32 O2 -5.7(8)
C27 C26 C32 O1 -6.0(8)
C31 C26 C32 O1 173.2(5)
